data_4518021
loop_
_publ_author_name
'Tran, Thi V.'
'Karas, Lucas J.'
'Wu, Judy I.'
'Do, Loi H.'

_publ_section_title
;
 Elucidating Secondary Metal Cation Effects on Nickel Olefin
 Polymerization Catalysts
;
_journal_name_full 'ACS Catalysis'
_journal_page_first 10760
_journal_paper_doi 10.1021/acscatal.0c02949
_journal_year 2020
_chemical_formula_sum 'C82 H82 B F24 Li Ni O7 P2'
_chemical_formula_weight 1773.87
_space_group_crystal_system triclinic
_space_group_IT_number 2
_space_group_name_Hall '-P 1'
_space_group_name_H-M_alt 'P -1'
_atom_sites_solution_hydrogens geom
_audit_creation_method SHELXL-2018/3
_cell_angle_alpha 84.3560(10)
_cell_angle_beta 86.9020(10)
_cell_angle_gamma 86.2420(10)
_cell_formula_units_Z 2
_cell_length_a 14.2489(12)
_cell_length_b 14.2542(12)
_cell_length_c 20.5358(18)
_cell_measurement_reflns_used 9886
_cell_measurement_temperature 123(2)
_cell_measurement_theta_max 27.58
_cell_measurement_theta_min 2.29
_cell_volume 4137.1(6)
_computing_cell_refinement 'Bruker SAINT'
_computing_data_collection 'Bruker APEX2'
_computing_data_reduction 'Bruker SAINT'
_computing_molecular_graphics 'Bruker SHELXTL'
_computing_publication_material 'Bruker SHELXTL'
_computing_structure_refinement 'SHELXL-2018/3 (Sheldrick, 2018)'
_computing_structure_solution 'SHELXT 2018/2 (Sheldrick, 2018)'
_diffrn_ambient_temperature 123(2)
_diffrn_measured_fraction_theta_full 0.982
_diffrn_measured_fraction_theta_max 0.982
_diffrn_measurement_device_type 'Bruker APEX-II CCD'
_diffrn_measurement_method '\f and \w scans'
_diffrn_radiation_type MoK\a
_diffrn_radiation_wavelength 0.71073
_diffrn_reflns_av_R_equivalents 0.0177
_diffrn_reflns_av_unetI/netI 0.0343
_diffrn_reflns_Laue_measured_fraction_full 0.982
_diffrn_reflns_Laue_measured_fraction_max 0.982
_diffrn_reflns_limit_h_max 16
_diffrn_reflns_limit_h_min -15
_diffrn_reflns_limit_k_max 16
_diffrn_reflns_limit_k_min -15
_diffrn_reflns_limit_l_max 24
_diffrn_reflns_limit_l_min -14
_diffrn_reflns_number 20662
_diffrn_reflns_point_group_measured_fraction_full 0.982
_diffrn_reflns_point_group_measured_fraction_max 0.982
_diffrn_reflns_theta_full 24.713
_diffrn_reflns_theta_max 24.713
_diffrn_reflns_theta_min 1.671
_exptl_absorpt_coefficient_mu 0.380
_exptl_absorpt_correction_type empirical
_exptl_absorpt_process_details SADABS
_exptl_crystal_colour yellow
_exptl_crystal_density_diffrn 1.424
_exptl_crystal_description block
_exptl_crystal_F_000 1824
_exptl_crystal_size_max 0.200
_exptl_crystal_size_mid 0.190
_exptl_crystal_size_min 0.170
_exptl_transmission_factor_max 0.7456
_exptl_transmission_factor_min 0.6528
_refine_diff_density_max 1.483
_refine_diff_density_min -0.975
_refine_diff_density_rms 0.102
_refine_ls_extinction_method none
_refine_ls_goodness_of_fit_ref 1.030
_refine_ls_hydrogen_treatment constr
_refine_ls_matrix_type full
_refine_ls_number_parameters 1005
_refine_ls_number_reflns 13855
_refine_ls_number_restraints 203
_refine_ls_restrained_S_all 1.044
_refine_ls_R_factor_all 0.0809
_refine_ls_R_factor_gt 0.0706
_refine_ls_shift/su_max 0.001
_refine_ls_shift/su_mean 0.000
_refine_ls_structure_factor_coef Fsqd
_refine_ls_weighting_details 'w=1/[\s^2^(Fo^2^)+(0.1160P)^2^+12.2129P] where P=(Fo^2^+2Fc^2^)/3'
_refine_ls_weighting_scheme calc
_refine_ls_wR_factor_gt 0.1979
_refine_ls_wR_factor_ref 0.2086
_reflns_Friedel_coverage 0.000
_reflns_number_gt 11668
_reflns_number_total 13855
_reflns_threshold_expression 'I > 2\s(I)'
_cod_data_source_file cs0c02949_si_003.cif
_cod_data_source_block Ni3-Li
_cod_database_code 4518021
_shelx_shelxl_version_number 2018/3
_shelx_space_group_comment
; 
The symmetry employed for this shelxl refinement is uniquely defined 
by the following loop, which should always be used as a source of 
symmetry information in preference to the above space-group names. 
They are only intended as comments. 
;
_shelx_estimated_absorpt_t_min 0.928
_shelx_estimated_absorpt_t_max 0.938

loop_
_space_group_symop_operation_xyz
'x, y, z'
'-x, -y, -z'

loop_
_atom_site_label
_atom_site_type_symbol
_atom_site_fract_x
_atom_site_fract_y
_atom_site_fract_z
_atom_site_U_iso_or_equiv
_atom_site_adp_type
_atom_site_occupancy
_atom_site_site_symmetry_order
_atom_site_calc_flag
_atom_site_refinement_flags_posn
_atom_site_refinement_flags_adp
_atom_site_refinement_flags_occupancy
_atom_site_disorder_assembly
_atom_site_disorder_group
C1 C 0.6017(3) 0.1834(3) 0.18195(19) 0.0222(8) Uani 1 1 d . . . . .
C2 C 0.5406(3) 0.2648(3) 0.1835(2) 0.0264(9) Uani 1 1 d . . . . .
C3 C 0.5183(3) 0.3169(3) 0.1250(2) 0.0330(10) Uani 1 1 d . . . . .
H3 H 0.476825 0.371754 0.126580 0.040 Uiso 1 1 calc R U . . .
C4 C 0.5542(3) 0.2921(3) 0.0638(2) 0.0332(10) Uani 1 1 d . . . . .
C5 C 0.6156(3) 0.2130(3) 0.0630(2) 0.0276(9) Uani 1 1 d . . . . .
H5 H 0.641812 0.194849 0.022277 0.033 Uiso 1 1 calc R U . . .
C6 C 0.6400(3) 0.1593(3) 0.12098(19) 0.0226(8) Uani 1 1 d . . . . .
C7 C 0.5239(5) 0.3486(4) 0.0012(3) 0.0525(14) Uani 1 1 d . . . . .
H7A H 0.567139 0.332510 -0.035273 0.079 Uiso 1 1 calc R U . . .
H7B H 0.524969 0.416242 0.006187 0.079 Uiso 1 1 calc R U . . .
H7C H 0.459906 0.333729 -0.007671 0.079 Uiso 1 1 calc R U . . .
C8 C 0.5007(3) 0.2929(3) 0.2484(2) 0.0303(9) Uani 1 1 d . . . . .
H8A H 0.456417 0.349080 0.241680 0.036 Uiso 1 1 calc R U . . .
H8AB H 0.465703 0.240723 0.271594 0.036 Uiso 1 1 calc R U . . .
C9 C 0.5462(3) 0.3341(3) 0.3520(2) 0.0363(10) Uani 1 1 d . . . . .
H9A H 0.507810 0.283468 0.373583 0.044 Uiso 1 1 calc R U . . .
H9AB H 0.507968 0.394756 0.350998 0.044 Uiso 1 1 calc R U . . .
C10 C 0.6344(4) 0.3399(3) 0.3884(2) 0.0378(11) Uani 1 1 d . . . . .
H10A H 0.671790 0.391991 0.367648 0.045 Uiso 1 1 calc R U . . .
H10B H 0.618376 0.351495 0.434515 0.045 Uiso 1 1 calc R U . . .
C11 C 0.7793(4) 0.2476(4) 0.4091(2) 0.0399(11) Uani 1 1 d . . . . .
H11A H 0.776171 0.253706 0.456746 0.048 Uiso 1 1 calc R U . . .
H11B H 0.815252 0.299558 0.386647 0.048 Uiso 1 1 calc R U . . .
C12 C 0.8257(4) 0.1533(3) 0.3949(2) 0.0393(11) Uani 1 1 d . . . . .
H12A H 0.893872 0.152793 0.402110 0.047 Uiso 1 1 calc R U . . .
H12B H 0.798640 0.103011 0.425530 0.047 Uiso 1 1 calc R U . . .
C13 C 0.8882(3) 0.1569(4) 0.2817(2) 0.0414(11) Uani 1 1 d . . . . .
H13A H 0.885822 0.118356 0.244355 0.050 Uiso 1 1 calc R U . . .
H13B H 0.949089 0.140638 0.302356 0.050 Uiso 1 1 calc R U . . .
C14 C 0.8835(3) 0.2595(3) 0.2566(2) 0.0368(11) Uani 1 1 d . . . . .
H14A H 0.898514 0.298714 0.291394 0.044 Uiso 1 1 calc R U . . .
H14B H 0.928971 0.270814 0.218904 0.044 Uiso 1 1 calc R U . . .
C15 C 0.7774(4) 0.3750(3) 0.2045(3) 0.0432(12) Uani 1 1 d . . . . .
H15A H 0.823677 0.382618 0.167562 0.065 Uiso 1 1 calc R U . . .
H15B H 0.786230 0.421711 0.235258 0.065 Uiso 1 1 calc R U . . .
H15C H 0.713719 0.384462 0.188267 0.065 Uiso 1 1 calc R U . . .
C17 C 0.5986(3) -0.0589(3) 0.0721(2) 0.0259(9) Uani 1 1 d . . . . .
C18 C 0.5685(3) -0.1095(3) 0.0232(2) 0.0353(10) Uani 1 1 d . . . . .
H18 H 0.511193 -0.140451 0.029675 0.042 Uiso 1 1 calc R U . . .
C19 C 0.6219(4) -0.1146(3) -0.0347(2) 0.0423(12) Uani 1 1 d . . . . .
H19 H 0.601163 -0.149448 -0.067729 0.051 Uiso 1 1 calc R U . . .
C20 C 0.7053(4) -0.0697(3) -0.0450(2) 0.0381(11) Uani 1 1 d . . . . .
H20 H 0.741253 -0.073087 -0.085118 0.046 Uiso 1 1 calc R U . . .
C21 C 0.7360(3) -0.0196(3) 0.0036(2) 0.0287(9) Uani 1 1 d . . . . .
H21 H 0.793404 0.011043 -0.003390 0.034 Uiso 1 1 calc R U . . .
C22 C 0.4628(3) -0.0926(4) 0.1421(3) 0.0412(12) Uani 1 1 d . . . . .
H22A H 0.420163 -0.070167 0.107174 0.062 Uiso 1 1 calc R U . . .
H22B H 0.433846 -0.077026 0.184369 0.062 Uiso 1 1 calc R U . . .
H22C H 0.474582 -0.161158 0.142782 0.062 Uiso 1 1 calc R U . . .
C23 C 0.8353(3) 0.0930(3) 0.10153(19) 0.0266(9) Uani 1 1 d . . . . .
C24 C 0.9114(3) 0.0251(3) 0.0963(2) 0.0324(10) Uani 1 1 d . . . . .
C25 C 1.0032(3) 0.0533(4) 0.0842(2) 0.0450(13) Uani 1 1 d . . . . .
H25 H 1.054479 0.007647 0.080946 0.054 Uiso 1 1 calc R U . . .
C26 C 1.0184(4) 0.1492(5) 0.0771(3) 0.0527(15) Uani 1 1 d . . . . .
H26 H 1.080778 0.168699 0.069048 0.063 Uiso 1 1 calc R U . . .
C27 C 0.9451(4) 0.2167(4) 0.0816(3) 0.0480(13) Uani 1 1 d . . . . .
H27 H 0.957089 0.281838 0.076317 0.058 Uiso 1 1 calc R U . . .
C28 C 0.8532(3) 0.1887(3) 0.0938(2) 0.0342(10) Uani 1 1 d . . . . .
H28 H 0.802540 0.235086 0.096899 0.041 Uiso 1 1 calc R U . . .
C29 C 0.9607(3) -0.1391(4) 0.1050(2) 0.0455(13) Uani 1 1 d . . . . .
H29A H 0.994824 -0.138100 0.062258 0.068 Uiso 1 1 calc R U . . .
H29B H 0.933163 -0.200283 0.115511 0.068 Uiso 1 1 calc R U . . .
H29C H 1.004255 -0.129181 0.138674 0.068 Uiso 1 1 calc R U . . .
C30 C 0.7638(3) -0.1058(3) 0.23298(19) 0.0244(8) Uani 1 1 d . . . . .
C31 C 0.8527(3) -0.1085(3) 0.2591(2) 0.0311(10) Uani 1 1 d . . . . .
H31 H 0.876352 -0.051532 0.269987 0.037 Uiso 1 1 calc R U . . .
C32 C 0.9072(4) -0.1923(4) 0.2695(2) 0.0436(12) Uani 1 1 d . . . . .
H32 H 0.967163 -0.192142 0.287538 0.052 Uiso 1 1 calc R U . . .
C33 C 0.8749(4) -0.2754(4) 0.2539(3) 0.0514(14) Uani 1 1 d . . . . .
H33 H 0.911442 -0.333129 0.262340 0.062 Uiso 1 1 calc R U . . .
C34 C 0.7887(4) -0.2746(3) 0.2259(3) 0.0471(13) Uani 1 1 d . . . . .
H34 H 0.766806 -0.331798 0.214039 0.056 Uiso 1 1 calc R U . . .
C35 C 0.7339(3) -0.1907(3) 0.2149(2) 0.0329(10) Uani 1 1 d . . . . .
H35 H 0.675402 -0.191080 0.194869 0.039 Uiso 1 1 calc R U . . .
C36 C 0.5415(3) -0.1251(3) 0.3210(2) 0.0330(10) Uani 1 1 d . . . . .
H36A H 0.488246 -0.090473 0.299373 0.049 Uiso 1 1 calc R U . . .
H36B H 0.520510 -0.152145 0.364614 0.049 Uiso 1 1 calc R U . . .
H36C H 0.566265 -0.175894 0.294792 0.049 Uiso 1 1 calc R U . . .
C37 C 0.7106(3) -0.1121(3) 0.3860(2) 0.0332(10) Uani 1 1 d . . . . .
H37A H 0.736263 -0.169558 0.367244 0.050 Uiso 1 1 calc R U . . .
H37B H 0.674685 -0.129421 0.427041 0.050 Uiso 1 1 calc R U . . .
H37C H 0.762329 -0.073868 0.394851 0.050 Uiso 1 1 calc R U . . .
C38 C 0.5742(3) 0.0432(3) 0.3774(2) 0.0268(9) Uani 1 1 d . . . . .
H38A H 0.620238 0.085300 0.390200 0.040 Uiso 1 1 calc R U . . .
H38B H 0.543912 0.011475 0.416785 0.040 Uiso 1 1 calc R U . . .
H38C H 0.526382 0.080218 0.351589 0.040 Uiso 1 1 calc R U . . .
C100 C 0.2139(3) 0.5492(3) 0.40731(19) 0.0199(8) Uani 1 1 d . . . . .
C101 C 0.1707(3) 0.5559(3) 0.46931(18) 0.0202(8) Uani 1 1 d . . . . .
H101 H 0.156054 0.616801 0.483512 0.024 Uiso 1 1 calc R U . . .
C102 C 0.1481(3) 0.4772(3) 0.51125(19) 0.0230(8) Uani 1 1 d . . . . .
C103 C 0.1685(3) 0.3867(3) 0.4929(2) 0.0267(9) Uani 1 1 d . . . . .
H103 H 0.152921 0.332669 0.521302 0.032 Uiso 1 1 calc R U . . .
C104 C 0.2127(3) 0.3776(3) 0.4314(2) 0.0284(9) Uani 1 1 d . . . . .
C105 C 0.2353(3) 0.4567(3) 0.3903(2) 0.0246(8) Uani 1 1 d . . . . .
H105 H 0.266481 0.448105 0.348991 0.030 Uiso 1 1 calc R U . . .
C106 C 0.1058(3) 0.4891(3) 0.5784(2) 0.0286(9) Uani 1 1 d . . . . .
C107 C 0.2348(4) 0.2814(3) 0.4106(2) 0.0371(11) Uani 1 1 d . . . . .
C108 C 0.2134(3) 0.7397(3) 0.38484(17) 0.0174(7) Uani 1 1 d . . . . .
C109 C 0.2760(3) 0.8069(3) 0.39612(18) 0.0202(8) Uani 1 1 d . . . . .
H109 H 0.341173 0.795031 0.385557 0.024 Uiso 1 1 calc R U . . .
C110 C 0.2459(3) 0.8913(3) 0.42252(18) 0.0204(8) Uani 1 1 d . . . . .
C111 C 0.1515(3) 0.9125(3) 0.43729(19) 0.0218(8) Uani 1 1 d . . . . .
H111 H 0.130977 0.970150 0.454677 0.026 Uiso 1 1 calc R U . . .
C112 C 0.0877(3) 0.8474(3) 0.42599(18) 0.0199(8) Uani 1 1 d . . . . .
C113 C 0.1175(3) 0.7632(3) 0.40000(18) 0.0196(8) Uani 1 1 d . . . . .
H113 H 0.071954 0.720312 0.392259 0.024 Uiso 1 1 calc R U . . .
C114 C 0.3177(3) 0.9587(3) 0.4348(2) 0.0278(9) Uani 1 1 d . . . . .
C115 C -0.0140(3) 0.8699(3) 0.4434(2) 0.0267(9) Uani 1 1 d . . . . .
C116 C 0.1910(3) 0.6397(3) 0.28614(18) 0.0195(8) Uani 1 1 d . . . . .
C117 C 0.1258(3) 0.5757(3) 0.2729(2) 0.0230(8) Uani 1 1 d . . . . .
H117 H 0.107217 0.529291 0.306686 0.028 Uiso 1 1 calc R U . . .
C118 C 0.0869(3) 0.5778(3) 0.2116(2) 0.0275(9) Uani 1 1 d . . . . .
C119 C 0.1125(3) 0.6438(3) 0.1606(2) 0.0286(9) Uani 1 1 d . . . . .
H119 H 0.087278 0.644417 0.118688 0.034 Uiso 1 1 calc R U . . .
C120 C 0.1760(3) 0.7090(3) 0.17263(19) 0.0240(8) Uani 1 1 d . . . . .
C121 C 0.2124(3) 0.7080(3) 0.23434(19) 0.0211(8) Uani 1 1 d . . . . .
H121 H 0.253434 0.755402 0.241661 0.025 Uiso 1 1 calc R U . . .
C122 C 0.0196(3) 0.5061(4) 0.2004(2) 0.0373(11) Uani 1 1 d . . . . .
C123 C 0.2116(3) 0.7781(3) 0.1194(2) 0.0316(10) Uani 1 1 d . . . . .
C124 C 0.3590(3) 0.6243(2) 0.34188(19) 0.0194(8) Uani 1 1 d . . . . .
C125 C 0.4186(3) 0.6240(3) 0.39397(19) 0.0208(8) Uani 1 1 d . . . . .
H125 H 0.391472 0.630270 0.436719 0.025 Uiso 1 1 calc R U . . .
C126 C 0.5164(3) 0.6149(3) 0.3853(2) 0.0227(8) Uani 1 1 d . . . . .
C127 C 0.5588(3) 0.6033(3) 0.3236(2) 0.0269(9) Uani 1 1 d . . . . .
H127 H 0.625447 0.597998 0.317215 0.032 Uiso 1 1 calc R U . . .
C128 C 0.5013(3) 0.5998(3) 0.2719(2) 0.0233(8) Uani 1 1 d . . . . .
C129 C 0.4034(3) 0.6102(3) 0.28122(19) 0.0215(8) Uani 1 1 d . . . . .
H129 H 0.365655 0.607543 0.244761 0.026 Uiso 1 1 calc R U . . .
C130 C 0.5776(3) 0.6178(3) 0.4421(2) 0.0281(9) Uani 1 1 d . . . . .
C131 C 0.5435(3) 0.5885(3) 0.2042(2) 0.0305(9) Uani 1 1 d . . . . .
O1 O 0.62388(19) 0.13134(19) 0.23754(13) 0.0236(6) Uani 1 1 d . . . . .
O00M O 0.7899(2) 0.2821(2) 0.23707(16) 0.0338(7) Uani 1 1 d . . . . .
O2 O 0.5765(2) 0.3138(2) 0.28696(14) 0.0289(6) Uani 1 1 d . . . . .
O3 O 0.6863(2) 0.2514(2) 0.38511(14) 0.0325(7) Uani 1 1 d . . . . .
O4 O 0.8129(2) 0.1337(2) 0.32852(15) 0.0354(7) Uani 1 1 d . . . . .
O5 O 0.5498(2) -0.0478(2) 0.13024(15) 0.0320(7) Uani 1 1 d . . . . .
O6 O 0.8871(2) -0.0653(2) 0.10297(15) 0.0342(7) Uani 1 1 d . . . . .
Li1 Li 0.6892(4) 0.2095(4) 0.2898(3) 0.0150(12) Uani 1 1 d . . . . .
B1 B 0.2435(3) 0.6384(3) 0.3554(2) 0.0189(9) Uani 1 1 d . . . . .
F1 F 0.1712(2) 0.4965(2) 0.62218(13) 0.0452(7) Uani 1 1 d . . . . .
F2 F 0.0542(2) 0.4180(2) 0.60292(13) 0.0481(7) Uani 1 1 d . . . . .
F3 F 0.0494(2) 0.5684(2) 0.58086(13) 0.0489(7) Uani 1 1 d . . . . .
F4A F 0.2356(5) 0.2147(3) 0.4594(3) 0.0693(10) Uani 0.678(5) 1 d . . P A 1
F5A F 0.3097(5) 0.2754(4) 0.3723(3) 0.0693(10) Uani 0.678(5) 1 d . U P A 1
F6A F 0.1616(4) 0.2559(3) 0.3768(3) 0.0693(10) Uani 0.678(5) 1 d . U P A 1
F4B F 0.3110(9) 0.2325(7) 0.4468(6) 0.0693(10) Uani 0.322(5) 1 d . . P A 2
F5B F 0.1762(10) 0.2198(7) 0.4174(7) 0.0693(10) Uani 0.322(5) 1 d . U P A 2
F6B F 0.2759(11) 0.2788(8) 0.3480(7) 0.0693(10) Uani 0.322(5) 1 d . U P A 2
F7 F 0.3491(2) 1.0076(2) 0.38069(15) 0.0484(7) Uani 1 1 d . . . . .
F8 F 0.39467(18) 0.91454(18) 0.46166(13) 0.0382(6) Uani 1 1 d . . . . .
F9 F 0.2853(2) 1.0210(2) 0.47687(17) 0.0544(9) Uani 1 1 d . . . . .
F10 F -0.04612(18) 0.95260(18) 0.41277(16) 0.0467(7) Uani 1 1 d . . . . .
F11 F -0.07087(16) 0.80560(17) 0.42849(13) 0.0331(6) Uani 1 1 d . . . . .
F12 F -0.02915(19) 0.8791(2) 0.50751(14) 0.0517(8) Uani 1 1 d . . . . .
F13A F -0.0446(8) 0.4934(8) 0.2524(5) 0.0530(8) Uani 0.400(10) 1 d D U P B 1
F14A F 0.0655(6) 0.4182(6) 0.1972(6) 0.0530(8) Uani 0.400(10) 1 d D U P B 1
F15A F -0.0289(7) 0.5238(7) 0.1477(4) 0.0530(8) Uani 0.400(10) 1 d D U P B 1
F13B F -0.0250(5) 0.4698(5) 0.2551(3) 0.0530(8) Uani 0.600(10) 1 d D U P B .
F14B F 0.0565(4) 0.4369(4) 0.1674(4) 0.0530(8) Uani 0.600(10) 1 d D U P B .
F15B F -0.0538(5) 0.5471(4) 0.1624(3) 0.0530(8) Uani 0.600(10) 1 d D U P B .
F16 F 0.30448(18) 0.7644(2) 0.10660(14) 0.0471(7) Uani 1 1 d . . . . .
C16 C 0.6837(3) -0.0138(3) 0.06249(19) 0.0231(8) Uani 1 1 d . . . . .
F17 F 0.1708(2) 0.7750(2) 0.06250(12) 0.0473(7) Uani 1 1 d . . . . .
F18 F 0.1988(2) 0.86798(19) 0.13418(14) 0.0478(7) Uani 1 1 d . . . . .
F19A F 0.5421(4) 0.6832(5) 0.4809(3) 0.0440(7) Uani 0.508(7) 1 d D U P C 1
F20A F 0.5918(5) 0.5379(5) 0.4749(3) 0.0440(7) Uani 0.508(7) 1 d D U P C 1
F21A F 0.6647(5) 0.6501(5) 0.4193(4) 0.0440(7) Uani 0.508(7) 1 d D U P C 1
F19B F 0.5313(4) 0.6392(6) 0.4982(3) 0.0440(7) Uani 0.492(7) 1 d D U P C 2
F20B F 0.6241(5) 0.5302(5) 0.4587(4) 0.0440(7) Uani 0.492(7) 1 d D U P C 2
F21B F 0.6458(5) 0.6746(5) 0.4312(4) 0.0440(7) Uani 0.492(7) 1 d D U P C 2
F22 F 0.6296(2) 0.5480(3) 0.20417(16) 0.0675(10) Uani 1 1 d . . . . .
F23 F 0.5503(2) 0.6711(2) 0.16853(14) 0.0524(8) Uani 1 1 d . . . . .
F24 F 0.4925(3) 0.5377(3) 0.17024(16) 0.0670(10) Uani 1 1 d . . . . .
P1 P 0.71849(7) 0.05367(7) 0.12732(5) 0.0197(2) Uani 1 1 d . . . . .
P2 P 0.63363(7) -0.04461(7) 0.32857(5) 0.0212(2) Uani 1 1 d . . . . .
Ni1 Ni 0.68926(3) 0.00892(3) 0.23134(2) 0.01911(15) Uani 1 1 d . . . . .
C1_1 C 0.2830(13) 0.4892(10) 0.0747(7) 0.189(3) Uani 1 1 d D U . . .
H1A_1 H 0.280117 0.537854 0.105438 0.284 Uiso 1 1 calc R U . . .
H1B_1 H 0.243328 0.438077 0.092176 0.284 Uiso 1 1 calc R U . . .
H1C_1 H 0.348180 0.464025 0.068683 0.284 Uiso 1 1 calc R U . . .
C2_1 C 0.2474(14) 0.5326(10) 0.0086(7) 0.189(3) Uani 1 1 d D U . . .
H2A_1 H 0.182111 0.559331 0.015369 0.227 Uiso 1 1 calc R U . . .
H2AB_1 H 0.286871 0.585256 -0.008103 0.227 Uiso 1 1 calc R U . . .
C3_1 C 0.2490(14) 0.4682(9) -0.0385(7) 0.189(3) Uani 1 1 d D U . . .
H3A_1 H 0.314433 0.458927 -0.056439 0.227 Uiso 1 1 calc R U . . .
H3AB_1 H 0.210118 0.495993 -0.074884 0.227 Uiso 1 1 calc R U . . .
C4_1 C 0.2148(14) 0.3759(9) -0.0148(8) 0.189(3) Uani 1 1 d D U . . .
H4A_1 H 0.248659 0.353577 0.025250 0.227 Uiso 1 1 calc R U . . .
H4B_1 H 0.147647 0.386438 -0.000868 0.227 Uiso 1 1 calc R U . . .
C5_1 C 0.2205(13) 0.3038(10) -0.0531(8) 0.189(3) Uani 1 1 d D U . . .
H5A_1 H 0.194213 0.248183 -0.028720 0.284 Uiso 1 1 calc R U . . .
H5B_1 H 0.184876 0.322037 -0.092307 0.284 Uiso 1 1 calc R U . . .
H5C_1 H 0.286620 0.288938 -0.065999 0.284 Uiso 1 1 calc R U . . .
C1_2 C 0.1115(7) -0.0259(7) 0.2622(4) 0.1028(11) Uani 1 1 d D . . . .
H1A_2 H 0.069104 -0.029269 0.226569 0.154 Uiso 1 1 calc R U . . .
H1B_2 H 0.074846 -0.008531 0.301390 0.154 Uiso 1 1 calc R U . . .
H1C_2 H 0.144975 -0.087625 0.271771 0.154 Uiso 1 1 calc R U . . .
C2_2 C 0.1816(6) 0.0471(7) 0.2419(4) 0.1028(11) Uani 1 1 d D . . . .
C3_2 C 0.1537(7) 0.1377(6) 0.2212(4) 0.1028(11) Uani 1 1 d D . . . .
H3_2 H 0.087500 0.151236 0.223196 0.123 Uiso 1 1 calc R U . . .
C4_2 C 0.2049(6) 0.2117(7) 0.1982(5) 0.1028(11) Uani 1 1 d D . . . .
H4_2 H 0.176952 0.270751 0.181117 0.123 Uiso 1 1 calc R U . . .
C5_2 C 0.2913(6) 0.1960(7) 0.2012(5) 0.1028(11) Uani 1 1 d D . . . .
H5_2 H 0.331221 0.246582 0.190258 0.123 Uiso 1 1 calc R U . . .
C6_2 C 0.3303(7) 0.1094(6) 0.2195(5) 0.1028(11) Uani 1 1 d D . . . .
H6_2 H 0.396806 0.098135 0.219373 0.123 Uiso 1 1 calc R U . . .
C7_2 C 0.2712(6) 0.0368(7) 0.2386(5) 0.1028(11) Uani 1 1 d D . . . .
H7_2 H 0.299424 -0.024438 0.250009 0.123 Uiso 1 1 calc R U . . .

loop_
_atom_site_aniso_label
_atom_site_aniso_U_11
_atom_site_aniso_U_22
_atom_site_aniso_U_33
_atom_site_aniso_U_23
_atom_site_aniso_U_13
_atom_site_aniso_U_12
C1 0.0220(19) 0.0207(19) 0.024(2) -0.0008(16) -0.0044(16) -0.0038(15)
C2 0.026(2) 0.024(2) 0.029(2) -0.0036(17) -0.0030(17) -0.0016(16)
C3 0.037(2) 0.024(2) 0.038(3) -0.0030(19) -0.012(2) 0.0035(18)
C4 0.046(3) 0.025(2) 0.029(2) -0.0026(18) -0.014(2) 0.0024(19)
C5 0.036(2) 0.023(2) 0.023(2) -0.0001(16) -0.0061(18) -0.0035(17)
C6 0.024(2) 0.0190(19) 0.025(2) -0.0008(16) -0.0049(16) -0.0024(15)
C7 0.083(4) 0.037(3) 0.036(3) 0.000(2) -0.019(3) 0.017(3)
C8 0.028(2) 0.028(2) 0.035(2) -0.0064(18) -0.0021(18) 0.0050(17)
C9 0.043(3) 0.035(2) 0.032(2) -0.0129(19) 0.009(2) -0.003(2)
C10 0.051(3) 0.037(3) 0.029(2) -0.017(2) 0.002(2) -0.006(2)
C11 0.048(3) 0.047(3) 0.028(2) -0.005(2) -0.013(2) -0.019(2)
C12 0.046(3) 0.039(3) 0.034(3) 0.004(2) -0.018(2) -0.009(2)
C13 0.037(3) 0.049(3) 0.037(3) -0.002(2) -0.007(2) 0.004(2)
C14 0.027(2) 0.046(3) 0.037(3) 0.000(2) -0.0029(19) -0.006(2)
C15 0.041(3) 0.031(2) 0.056(3) 0.009(2) -0.007(2) -0.005(2)
C17 0.025(2) 0.024(2) 0.029(2) -0.0023(17) -0.0085(17) 0.0009(16)
C18 0.036(2) 0.030(2) 0.042(3) -0.007(2) -0.014(2) -0.0030(19)
C19 0.054(3) 0.039(3) 0.038(3) -0.017(2) -0.016(2) -0.001(2)
C20 0.045(3) 0.043(3) 0.028(2) -0.011(2) -0.005(2) 0.005(2)
C21 0.031(2) 0.030(2) 0.024(2) -0.0015(17) -0.0044(17) 0.0021(18)
C22 0.024(2) 0.046(3) 0.053(3) 0.005(2) -0.005(2) -0.012(2)
C23 0.022(2) 0.042(2) 0.0168(19) -0.0025(17) -0.0028(16) -0.0086(18)
C24 0.026(2) 0.052(3) 0.018(2) 0.0004(19) -0.0008(17) -0.002(2)
C25 0.024(2) 0.079(4) 0.031(3) -0.001(2) 0.0012(19) -0.005(2)
C26 0.031(3) 0.093(5) 0.036(3) -0.004(3) 0.002(2) -0.026(3)
C27 0.047(3) 0.061(3) 0.039(3) -0.004(2) 0.003(2) -0.031(3)
C28 0.035(2) 0.046(3) 0.023(2) -0.0049(19) 0.0035(18) -0.014(2)
C29 0.035(3) 0.063(3) 0.035(3) -0.004(2) 0.001(2) 0.022(2)
C30 0.027(2) 0.026(2) 0.0195(19) 0.0018(16) -0.0009(16) 0.0012(16)
C31 0.029(2) 0.039(2) 0.024(2) -0.0005(18) -0.0003(17) 0.0039(19)
C32 0.037(3) 0.061(3) 0.029(2) 0.002(2) -0.003(2) 0.018(2)
C33 0.057(3) 0.042(3) 0.048(3) 0.010(2) 0.011(3) 0.026(3)
C34 0.059(3) 0.026(2) 0.053(3) -0.003(2) 0.015(3) 0.004(2)
C35 0.034(2) 0.026(2) 0.038(2) -0.0030(19) 0.0026(19) -0.0013(18)
C36 0.032(2) 0.030(2) 0.037(2) -0.0047(19) 0.0052(19) -0.0111(18)
C37 0.033(2) 0.040(3) 0.023(2) 0.0057(19) -0.0007(18) 0.0019(19)
C38 0.029(2) 0.028(2) 0.025(2) -0.0051(17) 0.0030(17) -0.0095(17)
C100 0.0175(18) 0.0200(19) 0.0223(19) -0.0009(15) -0.0032(15) -0.0014(14)
C101 0.0204(19) 0.0197(19) 0.0210(19) -0.0001(15) -0.0071(15) -0.0032(15)
C102 0.0188(19) 0.029(2) 0.022(2) 0.0010(16) -0.0033(15) -0.0044(16)
C103 0.026(2) 0.025(2) 0.028(2) 0.0068(17) -0.0036(17) -0.0050(16)
C104 0.031(2) 0.022(2) 0.032(2) 0.0007(17) -0.0044(18) -0.0015(17)
C105 0.028(2) 0.022(2) 0.025(2) -0.0036(16) -0.0024(17) -0.0009(16)
C106 0.027(2) 0.034(2) 0.024(2) 0.0036(18) -0.0011(17) -0.0070(18)
C107 0.052(3) 0.020(2) 0.039(3) 0.0016(19) 0.007(2) -0.006(2)
C108 0.0208(18) 0.0173(18) 0.0136(17) 0.0012(14) -0.0017(14) -0.0001(14)
C109 0.0203(19) 0.0202(19) 0.0197(19) 0.0000(15) -0.0002(15) -0.0019(15)
C110 0.024(2) 0.0193(19) 0.0182(19) -0.0019(15) -0.0017(15) -0.0016(15)
C111 0.025(2) 0.0199(19) 0.0206(19) -0.0020(15) -0.0020(15) 0.0018(15)
C112 0.0183(18) 0.0220(19) 0.0187(18) 0.0017(15) -0.0028(15) -0.0001(15)
C113 0.0206(19) 0.0200(19) 0.0188(18) -0.0013(15) -0.0050(15) -0.0017(15)
C114 0.025(2) 0.024(2) 0.034(2) -0.0062(18) -0.0016(18) -0.0031(17)
C115 0.022(2) 0.028(2) 0.031(2) -0.0087(17) -0.0019(17) 0.0011(16)
C116 0.0185(18) 0.0203(19) 0.0200(19) -0.0048(15) -0.0001(15) 0.0011(14)
C117 0.023(2) 0.023(2) 0.024(2) -0.0052(16) 0.0025(16) -0.0038(15)
C118 0.022(2) 0.032(2) 0.030(2) -0.0110(18) -0.0014(17) -0.0023(17)
C119 0.024(2) 0.043(3) 0.021(2) -0.0107(18) -0.0033(16) -0.0002(18)
C120 0.0198(19) 0.032(2) 0.020(2) -0.0025(16) 0.0002(15) 0.0014(16)
C121 0.0194(19) 0.0229(19) 0.0211(19) -0.0033(16) -0.0014(15) -0.0008(15)
C122 0.037(3) 0.048(3) 0.030(2) -0.013(2) -0.005(2) -0.012(2)
C123 0.027(2) 0.042(3) 0.024(2) 0.0019(19) -0.0037(17) 0.0011(19)
C124 0.0207(19) 0.0123(17) 0.025(2) -0.0018(15) -0.0002(15) -0.0012(14)
C125 0.0225(19) 0.0156(18) 0.024(2) -0.0011(15) -0.0017(16) 0.0016(15)
C126 0.023(2) 0.0172(18) 0.028(2) -0.0020(16) -0.0035(16) 0.0011(15)
C127 0.021(2) 0.0180(19) 0.041(2) -0.0035(17) 0.0012(18) 0.0017(15)
C128 0.025(2) 0.0161(18) 0.027(2) -0.0001(16) 0.0027(16) 0.0014(15)
C129 0.025(2) 0.0160(18) 0.023(2) -0.0023(15) -0.0027(16) -0.0002(15)
C130 0.022(2) 0.029(2) 0.033(2) -0.0023(18) -0.0029(17) 0.0020(17)
C131 0.032(2) 0.026(2) 0.034(2) -0.0059(18) 0.0060(19) 0.0028(18)
O1 0.0281(15) 0.0231(14) 0.0192(14) -0.0012(11) -0.0006(11) 0.0003(11)
O00M 0.0295(16) 0.0285(16) 0.0428(18) 0.0059(13) -0.0072(14) -0.0053(13)
O2 0.0312(16) 0.0301(15) 0.0260(15) -0.0077(12) 0.0022(12) -0.0020(12)
O3 0.0389(17) 0.0323(16) 0.0287(16) -0.0058(13) -0.0076(13) -0.0117(13)
O4 0.0411(18) 0.0344(17) 0.0317(17) -0.0020(13) -0.0103(14) -0.0042(14)
O5 0.0232(15) 0.0375(17) 0.0361(17) -0.0052(13) 0.0006(13) -0.0074(12)
O6 0.0250(15) 0.0427(18) 0.0322(17) 0.0028(14) -0.0004(13) 0.0077(13)
Li1 0.018(3) 0.015(3) 0.013(3) 0.000(2) -0.007(2) -0.004(2)
B1 0.022(2) 0.017(2) 0.018(2) -0.0010(16) -0.0013(17) -0.0024(16)
F1 0.0409(15) 0.072(2) 0.0249(13) -0.0078(13) -0.0066(11) -0.0108(14)
F2 0.0578(18) 0.0519(17) 0.0352(15) 0.0002(13) 0.0142(13) -0.0285(14)
F3 0.0530(18) 0.0543(18) 0.0339(15) 0.0040(13) 0.0141(13) 0.0134(14)
F4A 0.092(3) 0.0281(12) 0.087(3) -0.0147(15) 0.0096(19) 0.0019(15)
F5A 0.092(3) 0.0281(12) 0.087(3) -0.0147(15) 0.0096(19) 0.0019(15)
F6A 0.092(3) 0.0281(12) 0.087(3) -0.0147(15) 0.0096(19) 0.0019(15)
F4B 0.092(3) 0.0281(12) 0.087(3) -0.0147(15) 0.0096(19) 0.0019(15)
F5B 0.092(3) 0.0281(12) 0.087(3) -0.0147(15) 0.0096(19) 0.0019(15)
F6B 0.092(3) 0.0281(12) 0.087(3) -0.0147(15) 0.0096(19) 0.0019(15)
F7 0.0464(17) 0.0490(17) 0.0501(17) 0.0137(14) -0.0092(14) -0.0279(14)
F8 0.0324(14) 0.0383(14) 0.0471(16) -0.0092(12) -0.0135(12) -0.0083(11)
F9 0.0406(16) 0.0417(16) 0.088(2) -0.0423(16) 0.0100(15) -0.0107(13)
F10 0.0261(13) 0.0289(14) 0.082(2) 0.0047(14) -0.0052(14) 0.0070(11)
F11 0.0197(12) 0.0325(13) 0.0481(15) -0.0078(11) 0.0004(11) -0.0046(10)
F12 0.0266(14) 0.092(2) 0.0382(16) -0.0251(16) 0.0051(12) 0.0047(14)
F13A 0.0513(17) 0.0532(19) 0.0601(17) -0.0210(14) -0.0081(14) -0.0187(13)
F14A 0.0513(17) 0.0532(19) 0.0601(17) -0.0210(14) -0.0081(14) -0.0187(13)
F15A 0.0513(17) 0.0532(19) 0.0601(17) -0.0210(14) -0.0081(14) -0.0187(13)
F13B 0.0513(17) 0.0532(19) 0.0601(17) -0.0210(14) -0.0081(14) -0.0187(13)
F14B 0.0513(17) 0.0532(19) 0.0601(17) -0.0210(14) -0.0081(14) -0.0187(13)
F15B 0.0513(17) 0.0532(19) 0.0601(17) -0.0210(14) -0.0081(14) -0.0187(13)
F16 0.0262(14) 0.071(2) 0.0391(15) 0.0175(14) 0.0049(11) -0.0025(13)
C16 0.025(2) 0.0196(19) 0.025(2) -0.0013(16) -0.0078(16) 0.0033(15)
F17 0.0479(17) 0.073(2) 0.0199(13) 0.0096(13) -0.0077(12) -0.0082(15)
F18 0.0654(19) 0.0358(15) 0.0389(16) 0.0100(12) 0.0068(14) -0.0063(13)
F19A 0.0375(15) 0.0519(18) 0.0434(17) -0.0026(12) -0.0138(13) -0.0021(14)
F20A 0.0375(15) 0.0519(18) 0.0434(17) -0.0026(12) -0.0138(13) -0.0021(14)
F21A 0.0375(15) 0.0519(18) 0.0434(17) -0.0026(12) -0.0138(13) -0.0021(14)
F19B 0.0375(15) 0.0519(18) 0.0434(17) -0.0026(12) -0.0138(13) -0.0021(14)
F20B 0.0375(15) 0.0519(18) 0.0434(17) -0.0026(12) -0.0138(13) -0.0021(14)
F21B 0.0375(15) 0.0519(18) 0.0434(17) -0.0026(12) -0.0138(13) -0.0021(14)
F22 0.0494(19) 0.095(3) 0.0505(19) -0.0064(18) 0.0132(15) 0.0388(18)
F23 0.078(2) 0.0399(16) 0.0350(15) 0.0017(13) 0.0170(15) 0.0036(15)
F24 0.076(2) 0.081(2) 0.0535(19) -0.0463(18) 0.0279(17) -0.0363(19)
P1 0.0194(5) 0.0216(5) 0.0181(5) -0.0012(4) -0.0015(4) -0.0012(4)
P2 0.0216(5) 0.0212(5) 0.0208(5) 0.0002(4) 0.0002(4) -0.0047(4)
Ni1 0.0194(3) 0.0192(3) 0.0183(3) -0.00011(19) -0.00101(19) -0.00104(19)
C1_1 0.278(8) 0.126(5) 0.162(6) -0.014(4) -0.022(6) 0.019(6)
C2_1 0.278(8) 0.126(5) 0.162(6) -0.014(4) -0.022(6) 0.019(6)
C3_1 0.278(8) 0.126(5) 0.162(6) -0.014(4) -0.022(6) 0.019(6)
C4_1 0.278(8) 0.126(5) 0.162(6) -0.014(4) -0.022(6) 0.019(6)
C5_1 0.278(8) 0.126(5) 0.162(6) -0.014(4) -0.022(6) 0.019(6)
C1_2 0.096(2) 0.120(3) 0.096(2) -0.015(2) -0.008(2) -0.015(2)
C2_2 0.096(2) 0.120(3) 0.096(2) -0.015(2) -0.008(2) -0.015(2)
C3_2 0.096(2) 0.120(3) 0.096(2) -0.015(2) -0.008(2) -0.015(2)
C4_2 0.096(2) 0.120(3) 0.096(2) -0.015(2) -0.008(2) -0.015(2)
C5_2 0.096(2) 0.120(3) 0.096(2) -0.015(2) -0.008(2) -0.015(2)
C6_2 0.096(2) 0.120(3) 0.096(2) -0.015(2) -0.008(2) -0.015(2)
C7_2 0.096(2) 0.120(3) 0.096(2) -0.015(2) -0.008(2) -0.015(2)

loop_
_atom_type_symbol
_atom_type_description
_atom_type_scat_dispersion_real
_atom_type_scat_dispersion_imag
_atom_type_scat_source
C C 0.0033 0.0016 'International Tables Vol C Tables 4.2.6.8 and 6.1.1.4'
O O 0.0106 0.0060 'International Tables Vol C Tables 4.2.6.8 and 6.1.1.4'
Li Li -0.0003 0.0001 'International Tables Vol C Tables 4.2.6.8 and 6.1.1.4'
B B 0.0013 0.0007 'International Tables Vol C Tables 4.2.6.8 and 6.1.1.4'
F F 0.0171 0.0103 'International Tables Vol C Tables 4.2.6.8 and 6.1.1.4'
P P 0.1023 0.0942 'International Tables Vol C Tables 4.2.6.8 and 6.1.1.4'
Ni Ni 0.3393 1.1124 'International Tables Vol C Tables 4.2.6.8 and 6.1.1.4'
H H 0.0000 0.0000 'International Tables Vol C Tables 4.2.6.8 and 6.1.1.4'

loop_
_geom_angle_atom_site_label_1
_geom_angle_atom_site_label_2
_geom_angle_atom_site_label_3
_geom_angle
_geom_angle_site_symmetry_1
_geom_angle_site_symmetry_3
_geom_angle_publ_flag
O1 C1 C6 121.1(3) . . ?
O1 C1 C2 120.6(4) . . ?
C6 C1 C2 118.4(4) . . ?
O1 C1 Li1 43.6(2) . . ?
C6 C1 Li1 129.4(3) . . ?
C2 C1 Li1 95.5(3) . . ?
C3 C2 C1 119.3(4) . . ?
C3 C2 C8 121.7(4) . . ?
C1 C2 C8 119.1(4) . . ?
C2 C3 C4 122.8(4) . . ?
C5 C4 C3 117.4(4) . . ?
C5 C4 C7 121.9(4) . . ?
C3 C4 C7 120.7(4) . . ?
C4 C5 C6 121.3(4) . . ?
C5 C6 C1 120.9(4) . . ?
C5 C6 P1 126.1(3) . . ?
C1 C6 P1 113.0(3) . . ?
O2 C8 C2 108.9(3) . . ?
O2 C9 C10 106.3(4) . . ?
O3 C10 C9 106.4(3) . . ?
O3 C11 C12 106.7(4) . . ?
O4 C12 C11 111.6(4) . . ?
O4 C13 C14 112.6(4) . . ?
O00M C14 C13 106.5(4) . . ?
O5 C17 C18 124.4(4) . . ?
O5 C17 C16 115.8(3) . . ?
C18 C17 C16 119.8(4) . . ?
C19 C18 C17 120.0(4) . . ?
C18 C19 C20 120.8(4) . . ?
C19 C20 C21 119.5(4) . . ?
C20 C21 C16 120.8(4) . . ?
C28 C23 C24 119.0(4) . . ?
C28 C23 P1 121.4(3) . . ?
C24 C23 P1 119.2(3) . . ?
O6 C24 C25 124.8(4) . . ?
O6 C24 C23 114.8(4) . . ?
C25 C24 C23 120.4(5) . . ?
C26 C25 C24 119.0(5) . . ?
C27 C26 C25 121.6(5) . . ?
C26 C27 C28 119.6(5) . . ?
C23 C28 C27 120.4(5) . . ?
C31 C30 C35 117.1(4) . . ?
C31 C30 Ni1 117.9(3) . . ?
C35 C30 Ni1 124.8(3) . . ?
C32 C31 C30 121.6(5) . . ?
C33 C32 C31 120.4(5) . . ?
C32 C33 C34 119.4(5) . . ?
C33 C34 C35 120.6(5) . . ?
C34 C35 C30 120.9(5) . . ?
C101 C100 C105 115.4(3) . . ?
C101 C100 B1 125.6(3) . . ?
C105 C100 B1 118.9(3) . . ?
C102 C101 C100 122.8(4) . . ?
C103 C102 C101 120.8(4) . . ?
C103 C102 C106 119.0(4) . . ?
C101 C102 C106 120.1(4) . . ?
C102 C103 C104 117.8(4) . . ?
C105 C104 C103 120.8(4) . . ?
C105 C104 C107 120.4(4) . . ?
C103 C104 C107 118.7(4) . . ?
C104 C105 C100 122.4(4) . . ?
F2 C106 F1 106.2(3) . . ?
F2 C106 F3 106.2(3) . . ?
F1 C106 F3 104.5(4) . . ?
F2 C106 C102 113.6(4) . . ?
F1 C106 C102 112.6(3) . . ?
F3 C106 C102 113.0(3) . . ?
F5A C107 F4A 112.1(5) . . ?
F5A C107 F6A 107.0(5) . . ?
F4A C107 F6A 100.3(5) . . ?
F5B C107 F6B 106.6(8) . . ?
F5B C107 F4B 100.0(8) . . ?
F6B C107 F4B 98.4(8) . . ?
F5B C107 C104 121.9(6) . . ?
F5A C107 C104 113.4(4) . . ?
F4A C107 C104 113.6(4) . . ?
F6A C107 C104 109.3(4) . . ?
F6B C107 C104 115.0(6) . . ?
F4B C107 C104 111.4(5) . . ?
C109 C108 C113 115.9(3) . . ?
C109 C108 B1 125.0(3) . . ?
C113 C108 B1 119.2(3) . . ?
C108 C109 C110 122.1(3) . . ?
C111 C110 C109 121.0(3) . . ?
C111 C110 C114 120.1(3) . . ?
C109 C110 C114 118.9(3) . . ?
C110 C111 C112 118.1(3) . . ?
C111 C112 C113 121.1(3) . . ?
C111 C112 C115 117.8(3) . . ?
C113 C112 C115 121.1(3) . . ?
C112 C113 C108 121.9(3) . . ?
F7 C114 F9 107.4(3) . . ?
F7 C114 F8 105.5(3) . . ?
F9 C114 F8 105.2(3) . . ?
F7 C114 C110 113.2(3) . . ?
F9 C114 C110 112.6(3) . . ?
F8 C114 C110 112.3(3) . . ?
F11 C115 F12 107.0(3) . . ?
F11 C115 F10 106.1(3) . . ?
F12 C115 F10 105.3(3) . . ?
F11 C115 C112 113.9(3) . . ?
F12 C115 C112 111.9(3) . . ?
F10 C115 C112 112.1(3) . . ?
C117 C116 C121 115.3(3) . . ?
C117 C116 B1 125.1(3) . . ?
C121 C116 B1 119.6(3) . . ?
C116 C117 C118 122.3(4) . . ?
C119 C118 C117 120.8(4) . . ?
C119 C118 C122 119.7(4) . . ?
C117 C118 C122 119.4(4) . . ?
C120 C119 C118 118.1(4) . . ?
C119 C120 C121 120.6(4) . . ?
C119 C120 C123 121.3(4) . . ?
C121 C120 C123 118.0(4) . . ?
C120 C121 C116 122.7(4) . . ?
F15A C122 F14B 81.5(5) . . ?
F15A C122 F13B 117.8(7) . . ?
F14B C122 F13B 109.3(5) . . ?
F15A C122 F13A 106.7(6) . . ?
F14B C122 F13A 123.6(6) . . ?
F13B C122 F13A 17.9(5) . . ?
F15A C122 F14A 107.2(5) . . ?
F14B C122 F14A 28.1(4) . . ?
F13B C122 F14A 87.1(6) . . ?
F13A C122 F14A 104.2(6) . . ?
F15A C122 F15B 23.8(4) . . ?
F14B C122 F15B 104.4(4) . . ?
F13B C122 F15B 103.4(5) . . ?
F13A C122 F15B 88.5(6) . . ?
F14A C122 F15B 127.8(5) . . ?
F15A C122 C118 115.9(6) . . ?
F14B C122 C118 114.2(4) . . ?
F13B C122 C118 113.8(5) . . ?
F13A C122 C118 111.3(6) . . ?
F14A C122 C118 110.9(5) . . ?
F15B C122 C118 110.7(4) . . ?
F17 C123 F16 106.3(3) . . ?
F17 C123 F18 106.1(4) . . ?
F16 C123 F18 105.2(4) . . ?
F17 C123 C120 113.5(4) . . ?
F16 C123 C120 112.2(4) . . ?
F18 C123 C120 112.9(4) . . ?
C129 C124 C125 115.7(3) . . ?
C129 C124 B1 124.5(3) . . ?
C125 C124 B1 119.8(3) . . ?
C126 C125 C124 122.4(4) . . ?
C125 C126 C127 120.5(4) . . ?
C125 C126 C130 120.6(4) . . ?
C127 C126 C130 118.9(4) . . ?
C128 C127 C126 118.2(4) . . ?
C127 C128 C129 120.6(4) . . ?
C127 C128 C131 120.3(4) . . ?
C129 C128 C131 119.0(4) . . ?
C124 C129 C128 122.5(4) . . ?
F20A C130 F19A 111.0(5) . . ?
F21B C130 F19B 106.9(5) . . ?
F20A C130 F21A 108.2(5) . . ?
F19A C130 F21A 103.9(4) . . ?
F21B C130 F20B 103.5(5) . . ?
F19B C130 F20B 104.2(5) . . ?
F20A C130 C126 113.7(4) . . ?
F21B C130 C126 114.6(5) . . ?
F19A C130 C126 110.2(4) . . ?
F19B C130 C126 114.9(4) . . ?
F21A C130 C126 109.4(4) . . ?
F20B C130 C126 111.7(4) . . ?
F22 C131 F24 106.9(4) . . ?
F22 C131 F23 105.7(4) . . ?
F24 C131 F23 105.5(4) . . ?
F22 C131 C128 113.2(4) . . ?
F24 C131 C128 112.7(4) . . ?
F23 C131 C128 112.1(3) . . ?
C1 O1 Li1 107.8(3) . . ?
C1 O1 Ni1 118.3(2) . . ?
Li1 O1 Ni1 112.0(2) . . ?
C14 O00M C15 113.0(3) . . ?
C14 O00M Li1 115.4(3) . . ?
C15 O00M Li1 126.0(3) . . ?
C9 O2 C8 113.2(3) . . ?
C9 O2 Li1 110.3(3) . . ?
C8 O2 Li1 113.7(3) . . ?
C10 O3 C11 114.8(3) . . ?
C10 O3 Li1 110.6(3) . . ?
C11 O3 Li1 111.1(3) . . ?
C13 O4 C12 116.2(4) . . ?
C13 O4 Li1 105.3(3) . . ?
C12 O4 Li1 111.5(3) . . ?
C17 O5 C22 117.7(3) . . ?
C24 O6 C29 118.4(4) . . ?
O1 Li1 O00M 112.7(3) . . ?
O1 Li1 O3 140.6(3) . . ?
O00M Li1 O3 106.6(3) . . ?
O1 Li1 O2 91.8(3) . . ?
O00M Li1 O2 100.0(3) . . ?
O3 Li1 O2 78.5(2) . . ?
O1 Li1 O4 110.6(3) . . ?
O00M Li1 O4 80.4(2) . . ?
O3 Li1 O4 78.1(2) . . ?
O2 Li1 O4 155.6(3) . . ?
O1 Li1 C1 28.58(14) . . ?
O00M Li1 C1 91.9(2) . . ?
O3 Li1 C1 150.7(3) . . ?
O2 Li1 C1 76.0(2) . . ?
O4 Li1 C1 128.4(3) . . ?
O1 Li1 Ni1 34.02(13) . . ?
O00M Li1 Ni1 106.4(2) . . ?
O3 Li1 Ni1 133.9(2) . . ?
O2 Li1 Ni1 125.5(2) . . ?
O4 Li1 Ni1 76.66(18) . . ?
C1 Li1 Ni1 56.68(13) . . ?
C116 B1 C100 111.7(3) . . ?
C116 B1 C108 106.8(3) . . ?
C100 B1 C108 111.3(3) . . ?
C116 B1 C124 109.7(3) . . ?
C100 B1 C124 106.0(3) . . ?
C108 B1 C124 111.4(3) . . ?
F14B F14A C122 70.5(10) . . ?
F15B F15A C122 87.2(13) . . ?
F15B F15A F14B 134.4(15) . . ?
C122 F15A F14B 49.4(4) . . ?
F14A F14B C122 81.4(10) . . ?
F14A F14B F15A 125.8(12) . . ?
C122 F14B F15A 49.1(4) . . ?
F15A F15B C122 69.0(12) . . ?
C21 C16 C17 119.1(4) . . ?
C21 C16 P1 123.0(3) . . ?
C17 C16 P1 117.9(3) . . ?
C6 P1 C16 103.97(17) . . ?
C6 P1 C23 105.62(19) . . ?
C16 P1 C23 105.85(19) . . ?
C6 P1 Ni1 98.21(13) . . ?
C16 P1 Ni1 122.04(14) . . ?
C23 P1 Ni1 118.50(13) . . ?
C37 P2 C38 103.1(2) . . ?
C37 P2 C36 102.8(2) . . ?
C38 P2 C36 102.6(2) . . ?
C37 P2 Ni1 120.27(15) . . ?
C38 P2 Ni1 115.76(14) . . ?
C36 P2 Ni1 110.22(15) . . ?
C30 Ni1 O1 172.61(15) . . ?
C30 Ni1 P2 85.93(12) . . ?
O1 Ni1 P2 92.11(8) . . ?
C30 Ni1 P1 96.21(12) . . ?
O1 Ni1 P1 87.12(8) . . ?
P2 Ni1 P1 168.54(4) . . ?
C30 Ni1 Li1 138.68(16) . . ?
O1 Ni1 Li1 33.96(13) . . ?
P2 Ni1 Li1 86.03(11) . . ?
P1 Ni1 Li1 99.49(10) . . ?
C3_1 C2_1 C1_1 113.5(12) . . ?
C2_1 C3_1 C4_1 115.0(14) . . ?
C5_1 C4_1 C3_1 121.5(15) . . ?
C7_2 C2_2 C3_2 109.8(9) . . ?
C7_2 C2_2 C1_2 128.5(9) . . ?
C3_2 C2_2 C1_2 121.6(8) . . ?
C4_2 C3_2 C2_2 130.6(9) . . ?
C5_2 C4_2 C3_2 114.4(9) . . ?
C4_2 C5_2 C6_2 122.1(9) . . ?
C5_2 C6_2 C7_2 118.5(9) . . ?
C2_2 C7_2 C6_2 124.3(9) . . ?

loop_
_geom_bond_atom_site_label_1
_geom_bond_atom_site_label_2
_geom_bond_distance
_geom_bond_site_symmetry_2
_geom_bond_publ_flag
C1 O1 1.340(5) . ?
C1 C6 1.404(6) . ?
C1 C2 1.406(6) . ?
C1 Li1 2.667(7) . ?
C2 C3 1.390(6) . ?
C2 C8 1.502(6) . ?
C3 C4 1.400(7) . ?
C4 C5 1.382(6) . ?
C4 C7 1.516(6) . ?
C5 C6 1.398(6) . ?
C6 P1 1.814(4) . ?
C8 O2 1.436(5) . ?
C9 O2 1.433(5) . ?
C9 C10 1.506(7) . ?
C10 O3 1.425(6) . ?
C11 O3 1.434(6) . ?
C11 C12 1.507(7) . ?
C12 O4 1.441(6) . ?
C13 O4 1.434(6) . ?
C13 C14 1.500(7) . ?
C14 O00M 1.420(5) . ?
C15 O00M 1.428(5) . ?
C17 O5 1.366(5) . ?
C17 C18 1.393(6) . ?
C17 C16 1.406(6) . ?
C18 C19 1.382(7) . ?
C19 C20 1.382(7) . ?
C20 C21 1.388(6) . ?
C21 C16 1.392(6) . ?
C22 O5 1.430(5) . ?
C23 C28 1.397(6) . ?
C23 C24 1.412(6) . ?
C23 P1 1.826(4) . ?
C24 O6 1.348(6) . ?
C24 C25 1.395(6) . ?
C25 C26 1.391(8) . ?
C26 C27 1.377(9) . ?
C27 C28 1.397(7) . ?
C29 O6 1.434(5) . ?
C30 C31 1.399(6) . ?
C30 C35 1.400(6) . ?
C30 Ni1 1.889(4) . ?
C31 C32 1.386(7) . ?
C32 C33 1.371(8) . ?
C33 C34 1.383(8) . ?
C34 C35 1.391(7) . ?
C36 P2 1.821(4) . ?
C37 P2 1.817(4) . ?
C38 P2 1.819(4) . ?
C100 C101 1.393(5) . ?
C100 C105 1.407(5) . ?
C100 B1 1.640(5) . ?
C101 C102 1.390(5) . ?
C102 C103 1.387(6) . ?
C102 C106 1.495(6) . ?
C103 C104 1.394(6) . ?
C104 C105 1.385(6) . ?
C104 C107 1.486(6) . ?
C106 F2 1.334(5) . ?
C106 F1 1.345(5) . ?
C106 F3 1.347(5) . ?
C107 F5B 1.245(13) . ?
C107 F5A 1.295(8) . ?
C107 F4A 1.313(7) . ?
C107 F6A 1.372(8) . ?
C107 F6B 1.387(15) . ?
C107 F4B 1.450(14) . ?
C108 C109 1.394(5) . ?
C108 C113 1.411(5) . ?
C108 B1 1.643(5) . ?
C109 C110 1.400(5) . ?
C110 C111 1.383(5) . ?
C110 C114 1.496(5) . ?
C111 C112 1.385(5) . ?
C112 C113 1.392(5) . ?
C112 C115 1.496(5) . ?
C114 F7 1.324(5) . ?
C114 F9 1.342(5) . ?
C114 F8 1.346(5) . ?
C115 F11 1.330(5) . ?
C115 F12 1.340(5) . ?
C115 F10 1.346(5) . ?
C116 C117 1.399(5) . ?
C116 C121 1.404(5) . ?
C116 B1 1.639(6) . ?
C117 C118 1.400(6) . ?
C118 C119 1.388(6) . ?
C118 C122 1.488(6) . ?
C119 C120 1.386(6) . ?
C120 C121 1.394(6) . ?
C120 C123 1.489(6) . ?
C122 F15A 1.310(10) . ?
C122 F14B 1.316(7) . ?
C122 F13B 1.336(8) . ?
C122 F13A 1.375(11) . ?
C122 F14A 1.381(10) . ?
C122 F15B 1.401(8) . ?
C123 F17 1.339(5) . ?
C123 F16 1.340(5) . ?
C123 F18 1.344(5) . ?
C124 C129 1.393(5) . ?
C124 C125 1.401(5) . ?
C124 B1 1.656(5) . ?
C125 C126 1.394(5) . ?
C126 C127 1.395(6) . ?
C126 C130 1.498(6) . ?
C127 C128 1.382(6) . ?
C128 C129 1.399(6) . ?
C128 C131 1.503(6) . ?
C130 F20A 1.275(8) . ?
C130 F21B 1.301(9) . ?
C130 F19A 1.343(7) . ?
C130 F19B 1.349(8) . ?
C130 F21A 1.393(8) . ?
C130 F20B 1.395(8) . ?
C131 F22 1.321(5) . ?
C131 F24 1.327(5) . ?
C131 F23 1.331(5) . ?
O1 Li1 1.933(6) . ?
O1 Ni1 1.936(3) . ?
O00M Li1 2.028(6) . ?
O2 Li1 2.115(6) . ?
O3 Li1 2.100(6) . ?
O4 Li1 2.155(6) . ?
Li1 Ni1 3.208(6) . ?
F14A F14B 0.657(9) . ?
F15A F15B 0.565(9) . ?
F15A F14B 1.714(11) . ?
C16 P1 1.824(4) . ?
P1 Ni1 2.1942(11) . ?
P2 Ni1 2.1921(11) . ?
C1_1 C2_1 1.532(15) . ?
C2_1 C3_1 1.396(14) . ?
C3_1 C4_1 1.462(16) . ?
C4_1 C5_1 1.350(14) . ?
C1_2 C2_2 1.503(12) . ?
C2_2 C7_2 1.275(10) . ?
C2_2 C3_2 1.359(10) . ?
C3_2 C4_2 1.355(10) . ?
C4_2 C5_2 1.241(9) . ?
C5_2 C6_2 1.348(10) . ?
C6_2 C7_2 1.390(10) . ?
